data_7210682
loop_
_publ_author_name
'Li, Huijun'
'Han, Yi'
'Lv, Xiaofeng'
'Du, Shanshan'
'Hou, Hongwei'
'Fan, Yaoting'

_publ_section_title
;
 3D CoII, NiII, CoII-doped NiII noninterpenetrated ladder-polymers:
 structural and magnetic studies
;
_journal_issue 18
_journal_name_full CrystEngComm
_journal_page_first 3672
_journal_paper_doi 10.1039/c3ce00061c
_journal_volume 15
_journal_year 2013
_chemical_formula_sum 'C26 H20 Co0.94 N2 Ni1.06 O11'
_chemical_formula_weight 654.07
_chemical_name_systematic
;
?
;
_space_group_IT_number 15
_symmetry_cell_setting monoclinic
_symmetry_space_group_name_Hall '-C 2yc'
_symmetry_space_group_name_H-M 'C 1 2/c 1'
_atom_sites_solution_hydrogens geom
_atom_sites_solution_primary direct
_atom_sites_solution_secondary difmap
_audit_creation_method SHELXL-97
_cell_angle_alpha 90.00
_cell_angle_beta 97.701(10)
_cell_angle_gamma 90.00
_cell_formula_units_Z 4
_cell_length_a 16.846(12)
_cell_length_b 14.179(10)
_cell_length_c 18.754(14)
_cell_measurement_reflns_used 1625
_cell_measurement_temperature 296(2)
_cell_measurement_theta_max 20.14
_cell_measurement_theta_min 2.44
_cell_volume 4439(6)
_computing_cell_refinement 'Bruker SMART'
_computing_data_collection 'Bruker SMART'
_computing_data_reduction 'Bruker SAINT'
_computing_molecular_graphics 'Bruker SHELXTL'
_computing_publication_material 'Bruker SHELXTL'
_computing_structure_refinement 'SHELXL-97 (Sheldrick, 1997)'
_computing_structure_solution 'SHELXS-97 (Sheldrick, 1990)'
_diffrn_ambient_temperature 296(2)
_diffrn_measured_fraction_theta_full 0.999
_diffrn_measured_fraction_theta_max 0.999
_diffrn_measurement_device_type 'CCD area detector'
_diffrn_measurement_method 'phi and omega scans'
_diffrn_radiation_monochromator graphite
_diffrn_radiation_source 'fine-focus sealed tube'
_diffrn_radiation_type MoK\a
_diffrn_radiation_wavelength 0.71073
_diffrn_reflns_av_R_equivalents 0.0790
_diffrn_reflns_av_sigmaI/netI 0.0991
_diffrn_reflns_limit_h_max 20
_diffrn_reflns_limit_h_min -20
_diffrn_reflns_limit_k_max 17
_diffrn_reflns_limit_k_min -17
_diffrn_reflns_limit_l_max 22
_diffrn_reflns_limit_l_min -22
_diffrn_reflns_number 14672
_diffrn_reflns_theta_full 25.50
_diffrn_reflns_theta_max 25.50
_diffrn_reflns_theta_min 2.26
_diffrn_standards_decay_% 0
_diffrn_standards_interval_count 0
_diffrn_standards_interval_time 0
_diffrn_standards_number 0
_exptl_absorpt_coefficient_mu 0.840
_exptl_absorpt_correction_T_max 0.9435
_exptl_absorpt_correction_T_min 0.8567
_exptl_absorpt_correction_type multi-scan
_exptl_absorpt_process_details sadabs
_exptl_crystal_colour brown
_exptl_crystal_density_diffrn 0.979
_exptl_crystal_density_method 'not measured'
_exptl_crystal_description block
_exptl_crystal_F_000 1332
_exptl_crystal_size_max 0.19
_exptl_crystal_size_mid 0.08
_exptl_crystal_size_min 0.07
_platon_squeeze_details
;
;
_refine_diff_density_max 1.041
_refine_diff_density_min -0.989
_refine_diff_density_rms 0.104
_refine_ls_extinction_method none
_refine_ls_goodness_of_fit_ref 0.988
_refine_ls_hydrogen_treatment constr
_refine_ls_matrix_type full
_refine_ls_number_parameters 176
_refine_ls_number_reflns 4136
_refine_ls_number_restraints 120
_refine_ls_restrained_S_all 0.994
_refine_ls_R_factor_all 0.1235
_refine_ls_R_factor_gt 0.0761
_refine_ls_shift/su_max 0.043
_refine_ls_shift/su_mean 0.005
_refine_ls_structure_factor_coef Fsqd
_refine_ls_weighting_details 'calc w=1/[\s^2^(Fo^2^)+(0.1281P)^2^+0.0000P] where P=(Fo^2^+2Fc^2^)/3'
_refine_ls_weighting_scheme calc
_refine_ls_wR_factor_gt 0.2046
_refine_ls_wR_factor_ref 0.2232
_reflns_number_gt 2293
_reflns_number_total 4136
_reflns_threshold_expression >2sigma(I)
_cod_data_source_file c3ce00061c.txt
_cod_data_source_block 3
_cod_depositor_comments
;
The following automatic conversions were performed:

'_symmetry_cell_setting' value 'Monoclinic' changed to 'monoclinic'
according to /home/saulius/struct/CIF-dictionaries/cif_core.dic
dictionary named 'cif_core.dic' version 2.4.2 from 2011-04-26.

Automatic conversion script
Id: cif_fix_values 1891 2012-01-12 08:04:46Z andrius 
;
_cod_original_sg_symbol_H-M C2/c
_cod_database_code 7210682

loop_
_symmetry_equiv_pos_as_xyz
'x, y, z'
'-x, y, -z+1/2'
'x+1/2, y+1/2, z'
'-x+1/2, y+1/2, -z+1/2'
'-x, -y, -z'
'x, -y, z-1/2'
'-x+1/2, -y+1/2, -z'
'x+1/2, -y+1/2, z-1/2'

loop_
_atom_site_label
_atom_site_type_symbol
_atom_site_fract_x
_atom_site_fract_y
_atom_site_fract_z
_atom_site_U_iso_or_equiv
_atom_site_adp_type
_atom_site_occupancy
_atom_site_symmetry_multiplicity
_atom_site_calc_flag
_atom_site_refinement_flags
_atom_site_disorder_group
N1 N 0.43648(9) 0.70101(12) -0.07817(8) 0.0276(3) Uani 0.4854(19) 1 d PGU 1
C9 C 0.36343(16) 0.6031(2) 0.02688(14) 0.0474(8) Uani 0.4854(19) 1 d PGU 1
C10 C 0.37584(15) 0.70142(19) 0.03320(12) 0.0454(10) Uani 0.4854(19) 1 d PGU 1
H10 H 0.3599 0.7339 0.0720 0.055 Uiso 0.4854(19) 1 calc PR 1
C11 C 0.41235(12) 0.75036(14) -0.01932(10) 0.0475(10) Uani 0.4854(19) 1 d PGU 1
H11 H 0.4205 0.8151 -0.0152 0.057 Uiso 0.4854(19) 1 calc PR 1
C12 C 0.42410(12) 0.60273(13) -0.08449(11) 0.0493(10) Uani 0.4854(19) 1 d PGU 1
H12 H 0.4400 0.5702 -0.1233 0.059 Uiso 0.4854(19) 1 calc PR 1
C13 C 0.38757(16) 0.55379(17) -0.03197(14) 0.0507(10) Uani 0.4854(19) 1 d PGU 1
H13 H 0.3794 0.4890 -0.0361 0.061 Uiso 0.4854(19) 1 calc PR 1
C13' C 0.30800(14) 0.6254(2) -0.02979(15) 0.0507(10) Uani 0.5146(19) 1 d PG 2
H13' H 0.2552 0.6063 -0.0300 0.061 Uiso 0.5146(19) 1 calc PR 2
C9' C 0.36405(16) 0.6030(2) 0.02657(14) 0.0474(8) Uani 0.5146(19) 1 d PG 2
C10' C 0.44117(14) 0.63083(18) 0.02683(11) 0.0454(10) Uani 0.5146(19) 1 d PG 2
H10' H 0.4796 0.6154 0.0654 0.055 Uiso 0.5146(19) 1 calc PR 2
C11' C 0.46225(10) 0.68119(14) -0.02926(9) 0.0475(10) Uani 0.5146(19) 1 d PG 2
H11' H 0.5151 0.7003 -0.0291 0.057 Uiso 0.5146(19) 1 calc PR 2
N1' N 0.40621(10) 0.70366(12) -0.08562(8) 0.0276(3) Uani 0.5146(19) 1 d PGU 2
C12' C 0.32909(11) 0.67578(17) -0.08588(12) 0.0493(10) Uani 0.5146(19) 1 d PG 2
H12' H 0.2907 0.6912 -0.1245 0.059 Uiso 0.5146(19) 1 calc PR 2
Ni1 Ni 0.040174(19) 0.71858(3) 0.167994(19) 0.03575(10) Uani 0.53 1 d P 1
Co1 Co 0.040174(19) 0.71858(3) 0.167994(19) 0.03575(10) Uani 0.47 1 d PU 2
C1 C 0.35057(15) 0.4205(2) 0.17446(15) 0.0392(8) Uani 1 1 d . .
C2 C 0.28115(16) 0.4509(2) 0.20202(16) 0.0446(8) Uani 1 1 d . .
H2 H 0.2638 0.4194 0.2406 0.054 Uiso 1 1 calc R .
C3 C 0.23881(17) 0.5280(2) 0.17147(16) 0.0484(9) Uani 1 1 d . .
C4 C 0.26709(18) 0.5761(2) 0.11581(17) 0.0545(9) Uani 1 1 d . .
H4 H 0.2391 0.6287 0.0966 0.065 Uiso 1 1 calc R .
C5 C 0.33606(17) 0.5487(2) 0.08739(16) 0.0485(9) Uani 1 1 d . .
C6 C 0.37574(16) 0.4697(2) 0.11698(16) 0.0468(8) Uani 1 1 d . .
H6 H 0.4208 0.4485 0.0980 0.056 Uiso 1 1 calc R .
C7 C 0.39798(16) 0.3372(2) 0.20394(15) 0.0426(8) Uani 1 1 d . .
C8 C 0.16253(16) 0.5631(2) 0.19682(15) 0.0427(8) Uani 1 1 d U .
O1 O 0.12882(11) 0.62831(15) 0.15898(11) 0.0562(6) Uani 1 1 d U .
O2 O 0.13927(12) 0.53032(17) 0.25142(12) 0.0659(7) Uani 1 1 d U .
O3 O 0.45149(12) 0.31074(16) 0.16773(12) 0.0617(7) Uani 1 1 d . .
O4 O 0.38310(11) 0.29900(15) 0.26076(11) 0.0538(7) Uani 1 1 d . .
O5 O -0.03633(15) 0.6383(2) 0.09055(13) 0.0844(10) Uani 1 1 d . .
H2W H -0.0870 0.6417 0.0804 0.127 Uiso 1 1 d R .
H1W H -0.0199 0.6058 0.0573 0.127 Uiso 1 1 d R .
O6 O 0.0000 0.63045(18) 0.2500 0.0363(7) Uani 1 2 d S .
H4W H -0.0435 0.5904 0.2288 0.054 Uiso 0.50 1 calc PR 1
H3W H 0.0435 0.5904 0.2712 0.054 Uiso 0.50 1 calc PR 1

loop_
_atom_site_aniso_label
_atom_site_aniso_U_11
_atom_site_aniso_U_22
_atom_site_aniso_U_33
_atom_site_aniso_U_23
_atom_site_aniso_U_13
_atom_site_aniso_U_12
N1 0.0265(4) 0.0285(4) 0.0282(4) 0.0002(3) 0.0053(3) 0.0009(3)
C9 0.0416(13) 0.0553(15) 0.0507(14) 0.0096(13) 0.0263(11) 0.0118(13)
C10 0.0423(17) 0.0544(19) 0.0455(16) 0.0046(16) 0.0274(14) 0.0130(16)
C11 0.0509(18) 0.0528(19) 0.0432(17) 0.0045(15) 0.0227(15) 0.0115(16)
C12 0.0485(19) 0.0484(18) 0.0531(18) 0.0010(17) 0.0147(16) 0.0083(17)
C13 0.0441(18) 0.0508(19) 0.0635(19) 0.0027(16) 0.0303(15) 0.0102(16)
C13' 0.0441(18) 0.0508(19) 0.0635(19) 0.0027(16) 0.0303(15) 0.0102(16)
C9' 0.0416(13) 0.0553(15) 0.0507(14) 0.0096(13) 0.0263(11) 0.0118(13)
C10' 0.0423(17) 0.0544(19) 0.0455(16) 0.0046(16) 0.0274(14) 0.0130(16)
C11' 0.0509(18) 0.0528(19) 0.0432(17) 0.0045(15) 0.0227(15) 0.0115(16)
N1' 0.0265(4) 0.0285(4) 0.0282(4) 0.0002(3) 0.0053(3) 0.0009(3)
C12' 0.0485(19) 0.0484(18) 0.0531(18) 0.0010(17) 0.0147(16) 0.0083(17)
Ni1 0.03388(16) 0.0363(2) 0.04340(17) 0.00191(18) 0.02832(13) 0.00469(17)
Co1 0.03388(16) 0.0363(2) 0.04340(17) 0.00191(18) 0.02832(13) 0.00469(17)
C1 0.0321(13) 0.0413(16) 0.0504(15) 0.0067(14) 0.0281(11) 0.0080(13)
C2 0.0455(14) 0.0444(17) 0.0514(16) 0.0058(14) 0.0338(12) 0.0084(14)
C3 0.0537(15) 0.0413(18) 0.0598(17) 0.0066(14) 0.0418(13) 0.0098(14)
C4 0.0633(17) 0.0388(17) 0.0709(18) 0.0197(15) 0.0437(14) 0.0166(15)
C5 0.0575(15) 0.0434(17) 0.0541(15) 0.0097(14) 0.0420(12) 0.0118(14)
C6 0.0405(13) 0.0520(19) 0.0568(16) 0.0026(15) 0.0388(11) 0.0101(14)
C7 0.0378(13) 0.0453(18) 0.0507(15) -0.0043(14) 0.0282(12) 0.0033(14)
C8 0.0451(13) 0.0369(16) 0.0541(15) 0.0068(13) 0.0358(11) 0.0118(13)
O1 0.0562(10) 0.0541(13) 0.0694(11) 0.0149(10) 0.0489(8) 0.0216(10)
O2 0.0628(11) 0.0735(15) 0.0733(12) 0.0266(11) 0.0527(9) 0.0256(11)
O3 0.0575(11) 0.0704(14) 0.0672(12) 0.0246(11) 0.0449(9) 0.0380(10)
O4 0.0506(11) 0.0638(14) 0.0546(11) 0.0152(10) 0.0343(9) 0.0195(10)
O5 0.0815(16) 0.118(2) 0.0586(14) -0.0105(16) 0.0270(12) -0.0236(16)
O6 0.0314(12) 0.0367(15) 0.0464(14) 0.000 0.0255(11) 0.000

loop_
_atom_type_symbol
_atom_type_description
_atom_type_scat_dispersion_real
_atom_type_scat_dispersion_imag
_atom_type_scat_source
C C 0.0033 0.0016 'International Tables Vol C Tables 4.2.6.8 and 6.1.1.4'
H H 0.0000 0.0000 'International Tables Vol C Tables 4.2.6.8 and 6.1.1.4'
N N 0.0061 0.0033 'International Tables Vol C Tables 4.2.6.8 and 6.1.1.4'
O O 0.0106 0.0060 'International Tables Vol C Tables 4.2.6.8 and 6.1.1.4'
Co Co 0.3494 0.9721 'International Tables Vol C Tables 4.2.6.8 and 6.1.1.4'
Ni Ni 0.3393 1.1124 'International Tables Vol C Tables 4.2.6.8 and 6.1.1.4'

loop_
_geom_angle_atom_site_label_1
_geom_angle_atom_site_label_2
_geom_angle_atom_site_label_3
_geom_angle
_geom_angle_site_symmetry_1
_geom_angle_site_symmetry_3
C12 N1 C11 120.0 . .
C12 N1 Ni1 120.44(9) . 7_565
C11 N1 Ni1 117.35(9) . 7_565
C13 C9 C10 120.0 . .
C13 C9 C5 119.2(2) . .
C10 C9 C5 120.2(2) . .
C11 C10 C9 120.0 . .
C11 C10 H10 120.0 . .
C9 C10 H10 120.0 . .
C10 C11 N1 120.0 . .
C10 C11 H11 120.0 . .
N1 C11 H11 120.0 . .
N1 C12 C13 120.0 . .
N1 C12 H12 120.0 . .
C13 C12 H12 120.0 . .
C12 C13 C9 120.0 . .
C12 C13 H13 120.0 . .
C9 C13 H13 120.0 . .
C12' C13' C9' 120.0 . .
C12' C13' H13' 120.0 . .
C9' C13' H13' 120.0 . .
C10' C9' C13' 120.0 . .
C10' C9' C5 122.93(19) . .
C13' C9' C5 117.1(2) . .
C9' C10' C11' 120.0 . .
C9' C10' H10' 120.0 . .
C11' C10' H10' 120.0 . .
C10' C11' N1' 120.0 . .
C10' C11' H11' 120.0 . .
N1' C11' H11' 120.0 . .
C12' N1' C11' 120.0 . .
C12' N1' Co1 129.00(7) . 7_565
C11' N1' Co1 110.99(9) . 7_565
N1' C12' C13' 120.0 . .
N1' C12' H12' 120.0 . .
C13' C12' H12' 120.0 . .
O3 Ni1 O1 174.93(9) 3_455 .
O3 Ni1 O4 92.49(10) 3_455 4
O1 Ni1 O4 89.91(10) . 4
O3 Ni1 N1 82.14(8) 3_455 7_565
O1 Ni1 N1 93.28(8) . 7_565
O4 Ni1 N1 92.89(9) 4 7_565
O3 Ni1 O5 87.92(11) 3_455 .
O1 Ni1 O5 89.48(11) . .
O4 Ni1 O5 177.34(9) 4 .
N1 Ni1 O5 84.56(10) 7_565 .
O3 Ni1 O6 94.31(9) 3_455 .
O1 Ni1 O6 89.93(8) . .
O4 Ni1 O6 95.00(8) 4 .
N1 Ni1 O6 171.49(5) 7_565 .
O5 Ni1 O6 87.59(9) . .
C6 C1 C2 118.9(3) . .
C6 C1 C7 118.6(2) . .
C2 C1 C7 122.5(3) . .
C3 C2 C1 119.7(3) . .
C3 C2 H2 120.1 . .
C1 C2 H2 120.1 . .
C4 C3 C2 119.3(3) . .
C4 C3 C8 117.9(3) . .
C2 C3 C8 122.8(3) . .
C3 C4 C5 122.6(3) . .
C3 C4 H4 118.7 . .
C5 C4 H4 118.7 . .
C6 C5 C4 117.0(3) . .
C6 C5 C9 122.8(3) . .
C4 C5 C9 120.2(3) . .
C6 C5 C9' 122.4(3) . .
C4 C5 C9' 120.6(3) . .
C9 C5 C9' 0.4 . .
C5 C6 C1 122.3(3) . .
C5 C6 H6 118.9 . .
C1 C6 H6 118.9 . .
O4 C7 O3 124.8(3) . .
O4 C7 C1 120.1(3) . .
O3 C7 C1 115.1(3) . .
O2 C8 O1 125.2(3) . .
O2 C8 C3 120.9(3) . .
O1 C8 C3 113.8(3) . .
C8 O1 Ni1 135.5(2) . .
C7 O3 Co1 142.2(2) . 3_545
C7 O3 Ni1 142.2(2) . 3_545
Co1 O3 Ni1 0.00(3) 3_545 3_545
C7 O4 Co1 127.52(18) . 4_545
C7 O4 Ni1 127.52(18) . 4_545
Co1 O4 Ni1 0.00(2) 4_545 4_545
Ni1 O5 H2W 128.2 . .
Ni1 O5 H1W 124.1 . .
H2W O5 H1W 106.4 . .
Co1 O6 Ni1 0.000(19) 2 2
Co1 O6 Ni1 109.29(12) 2 .
Ni1 O6 Ni1 109.29(12) 2 .
Co1 O6 H4W 109.8 2 .
Ni1 O6 H4W 109.8 2 .
Ni1 O6 H4W 109.8 . .
Co1 O6 H3W 109.8 2 .
Ni1 O6 H3W 109.8 2 .
Ni1 O6 H3W 109.8 . .
H4W O6 H3W 108.3 . .

loop_
_geom_bond_atom_site_label_1
_geom_bond_atom_site_label_2
_geom_bond_distance
_geom_bond_site_symmetry_2
N1 C12 1.4116 .
N1 C11 1.4117 .
N1 Ni1 2.114(2) 7_565
C9 C13 1.4118 .
C9 C10 1.4118 .
C9 C5 1.496(4) .
C10 C11 1.4116 .
C10 H10 0.9300 .
C11 H11 0.9300 .
C12 C13 1.4117 .
C12 H12 0.9300 .
C13 H13 0.9300 .
C13' C12' 1.3574 .
C13' C9' 1.3575 .
C13' H13' 0.9300 .
C9' C10' 1.3574 .
C9' C5 1.503(4) .
C10' C11' 1.3574 .
C10' H10' 0.9300 .
C11' N1' 1.3575 .
C11' H11' 0.9300 .
N1' C12' 1.3574 .
N1' Co1 2.189(2) 7_565
C12' H12' 0.9300 .
Ni1 O3 1.984(2) 3_455
Ni1 O1 1.991(2) .
Ni1 O4 2.072(2) 4
Ni1 N1 2.114(2) 7_565
Ni1 O5 2.136(3) .
Ni1 O6 2.1595(18) .
C1 C6 1.397(4) .
C1 C2 1.408(4) .
C1 C7 1.490(4) .
C2 C3 1.387(4) .
C2 H2 0.9300 .
C3 C4 1.383(4) .
C3 C8 1.513(4) .
C4 C5 1.397(4) .
C4 H4 0.9300 .
C5 C6 1.382(4) .
C6 H6 0.9300 .
C7 O4 1.250(4) .
C7 O3 1.256(4) .
C8 O2 1.235(4) .
C8 O1 1.254(3) .
O3 Co1 1.984(2) 3_545
O3 Ni1 1.984(2) 3_545
O4 Co1 2.072(2) 4_545
O4 Ni1 2.072(2) 4_545
O5 H2W 0.8501 .
O5 H1W 0.8500 .
O6 Co1 2.1595(18) 2
O6 Ni1 2.1595(18) 2
O6 H4W 0.9700 .
O6 H3W 0.9700 .

loop_
_geom_torsion_atom_site_label_1
_geom_torsion_atom_site_label_2
_geom_torsion_atom_site_label_3
_geom_torsion_atom_site_label_4
_geom_torsion
_geom_torsion_site_symmetry_1
_geom_torsion_site_symmetry_4
C13 C9 C10 C11 0.0 . .
C5 C9 C10 C11 171.0(2) . .
C9 C10 C11 N1 0.0 . .
C12 N1 C11 C10 0.0 . .
Ni1 N1 C11 C10 163.20(9) 7_565 .
C11 N1 C12 C13 0.0 . .
Ni1 N1 C12 C13 -162.67(9) 7_565 .
N1 C12 C13 C9 0.0 . .
C10 C9 C13 C12 0.0 . .
C5 C9 C13 C12 -171.1(2) . .
C12' C13' C9' C10' 0.0 . .
C12' C13' C9' C5 178.9(2) . .
C13' C9' C10' C11' 0.0 . .
C5 C9' C10' C11' -178.8(2) . .
C9' C10' C11' N1' 0.0 . .
C10' C11' N1' C12' 0.0 . .
C10' C11' N1' Co1 -178.50(8) . 7_565
C11' N1' C12' C13' 0.0 . .
Co1 N1' C12' C13' 178.21(10) 7_565 .
C9' C13' C12' N1' 0.0 . .
C6 C1 C2 C3 0.6(4) . .
C7 C1 C2 C3 -178.9(3) . .
C1 C2 C3 C4 -2.2(4) . .
C1 C2 C3 C8 178.3(3) . .
C2 C3 C4 C5 1.7(5) . .
C8 C3 C4 C5 -178.8(3) . .
C3 C4 C5 C6 0.5(5) . .
C3 C4 C5 C9 179.6(3) . .
C3 C4 C5 C9' 179.6(3) . .
C13 C9 C5 C6 44.2(3) . .
C10 C9 C5 C6 -126.8(3) . .
C13 C9 C5 C4 -134.9(2) . .
C10 C9 C5 C4 54.1(3) . .
C13 C9 C5 C9' 43.90(15) . .
C10 C9 C5 C9' -127.1(3) . .
C10' C9' C5 C6 -48.7(4) . .
C13' C9' C5 C6 132.5(2) . .
C10' C9' C5 C4 132.2(2) . .
C13' C9' C5 C4 -46.6(3) . .
C10' C9' C5 C9 131.01(16) . .
C13' C9' C5 C9 -47.8(3) . .
C4 C5 C6 C1 -2.2(4) . .
C9 C5 C6 C1 178.6(3) . .
C9' C5 C6 C1 178.6(3) . .
C2 C1 C6 C5 1.7(4) . .
C7 C1 C6 C5 -178.8(3) . .
C6 C1 C7 O4 171.0(3) . .
C2 C1 C7 O4 -9.5(4) . .
C6 C1 C7 O3 -9.0(4) . .
C2 C1 C7 O3 170.5(3) . .
C4 C3 C8 O2 -171.5(3) . .
C2 C3 C8 O2 7.9(4) . .
C4 C3 C8 O1 6.4(4) . .
C2 C3 C8 O1 -174.2(3) . .
O2 C8 O1 Ni1 9.2(5) . .
C3 C8 O1 Ni1 -168.62(19) . .
O3 Ni1 O1 C8 -164.4(9) 3_455 .
O4 Ni1 O1 C8 77.3(3) 4 .
N1 Ni1 O1 C8 170.2(3) 7_565 .
O5 Ni1 O1 C8 -105.3(3) . .
O6 Ni1 O1 C8 -17.7(3) . .
O4 C7 O3 Co1 -4.3(5) . 3_545
C1 C7 O3 Co1 175.8(2) . 3_545
O4 C7 O3 Ni1 -4.3(5) . 3_545
C1 C7 O3 Ni1 175.8(2) . 3_545
O3 C7 O4 Co1 24.0(4) . 4_545
C1 C7 O4 Co1 -156.07(19) . 4_545
O3 C7 O4 Ni1 24.0(4) . 4_545
C1 C7 O4 Ni1 -156.07(19) . 4_545
O3 Ni1 O6 Co1 -40.86(6) 3_455 2
O1 Ni1 O6 Co1 141.93(6) . 2
O4 Ni1 O6 Co1 52.03(7) 4 2
N1 Ni1 O6 Co1 -105.8(5) 7_565 2
O5 Ni1 O6 Co1 -128.59(8) . 2
O3 Ni1 O6 Ni1 -40.86(6) 3_455 2
O1 Ni1 O6 Ni1 141.93(6) . 2
O4 Ni1 O6 Ni1 52.03(7) 4 2
N1 Ni1 O6 Ni1 -105.8(5) 7_565 2
O5 Ni1 O6 Ni1 -128.59(8) . 2

loop_
_platon_squeeze_void_nr
_platon_squeeze_void_average_x
_platon_squeeze_void_average_y
_platon_squeeze_void_average_z
_platon_squeeze_void_volume
_platon_squeeze_void_count_electrons
_platon_squeeze_void_content
1 -0.008 0.360 0.256 1998 547 ' '
